data_2201954
loop_
_publ_author_name
'Benelbaghdadi, R.'
'Hasnaoui, R. A.'
'Lavergne, J. P.'
'Ait Itto, M.'
'Pierrot, M.'

_publ_section_title
(<i>Z</i>)-7-Chloro-3-(dim\'ethylaminom\'ethyl\`ene)-1-m\'ethyl-5-ph\'enyl-1,3-dihydro-2<i>H</i>-[1,4]benzodiaz\'epin-2-one
_journal_issue 2
_journal_name_full 'Acta Crystallographica Section E'
_journal_page_first o143
_journal_page_last o144
_journal_paper_doi 10.1107/S160053680202353X
_journal_volume 59
_journal_year 2003
_chemical_formula_iupac 'C19 H18 Cl1 N3 O1'
_chemical_formula_moiety 'C19 H18 Cl1 N3 O1'
_chemical_formula_sum 'C19 H18 Cl N3 O'
_chemical_formula_weight 339.81
_chemical_name_systematic ?
_space_group_IT_number 2
_symmetry_cell_setting triclinic
_symmetry_space_group_name_Hall '-P 1'
_symmetry_space_group_name_H-M 'P -1'
_atom_sites_solution_hydrogens geom
_atom_sites_solution_primary direct
_atom_sites_solution_secondary difmap
_cell_angle_alpha 84.7130(10)
_cell_angle_beta 80.5830(10)
_cell_angle_gamma 69.2100(10)
_cell_formula_units_Z 4
_cell_length_a 9.2793(2)
_cell_length_b 9.4256(2)
_cell_length_c 20.6390(8)
_cell_measurement_reflns_used 22942
_cell_measurement_temperature 293(2)
_cell_measurement_theta_max 26.4
_cell_measurement_theta_min 1
_cell_volume 1663.73(8)
_computing_data_collection 'KappaCCD Reference Manual (Nonius, 1998)'
_computing_data_reduction 'DENZO and SCALEPACK (Otwinowski & Minor, 1997)'
_computing_molecular_graphics 'ORTEP-3 for Windows (Farrugia, 1997) '
_computing_publication_material SHELXL97
_computing_structure_refinement 'SHELXL97 (Sheldrick, 1997)'
_computing_structure_solution 'SIR92 (Altomare et al., 1994)'
_diffrn_ambient_temperature 293(2)
_diffrn_measured_fraction_theta_full 0.904
_diffrn_measured_fraction_theta_max 0.904
_diffrn_measurement_device_type 'Nonius KappaCCD'
_diffrn_measurement_method \f
_diffrn_radiation_monochromator graphite
_diffrn_radiation_source 'fine-focus sealed tube'
_diffrn_radiation_type MoK\a
_diffrn_radiation_wavelength 0.71073
_diffrn_reflns_av_R_equivalents 0.033
_diffrn_reflns_av_sigmaI/netI 0.0268
_diffrn_reflns_limit_h_max 11
_diffrn_reflns_limit_h_min 0
_diffrn_reflns_limit_k_max 10
_diffrn_reflns_limit_k_min -9
_diffrn_reflns_limit_l_max 25
_diffrn_reflns_limit_l_min -24
_diffrn_reflns_number 22942
_diffrn_reflns_theta_full 26.4
_diffrn_reflns_theta_max 26.36
_diffrn_reflns_theta_min 2.37
_diffrn_standards_decay_% 0
_diffrn_standards_interval_count 0
_diffrn_standards_interval_time 0
_diffrn_standards_number 0
_exptl_absorpt_coefficient_mu 0.240
_exptl_absorpt_correction_type none
_exptl_crystal_colour red
_exptl_crystal_density_diffrn 1.357
_exptl_crystal_density_method 'not measured'
_exptl_crystal_description plate
_exptl_crystal_F_000 712
_exptl_crystal_size_max 0.4
_exptl_crystal_size_mid 0.3
_exptl_crystal_size_min 0.1
_refine_diff_density_max 0.398
_refine_diff_density_min -0.490
_refine_ls_extinction_method none
_refine_ls_goodness_of_fit_ref 1.046
_refine_ls_hydrogen_treatment constr
_refine_ls_matrix_type full
_refine_ls_number_parameters 439
_refine_ls_number_reflns 6155
_refine_ls_number_restraints 0
_refine_ls_restrained_S_all 1.046
_refine_ls_R_factor_all 0.0523
_refine_ls_R_factor_gt 0.0457
_refine_ls_shift/su_max 0.001
_refine_ls_shift/su_mean 0.013
_refine_ls_structure_factor_coef Fsqd
_refine_ls_weighting_details 'calc w = 1/[\s^2^(Fo^2^)+(0.0441P)^2^+0.9016P] where P = (Fo^2^+2Fc^2^)/3'
_refine_ls_weighting_scheme calc
_refine_ls_wR_factor_gt 0.1092
_refine_ls_wR_factor_ref 0.1143
_reflns_number_gt 5488
_reflns_number_total 6167
_reflns_threshold_expression I>2\s(I)
_cod_data_source_file dn6049.cif
_cod_data_source_block I
_cod_original_formula_sum 'C19 H18 Cl1 N3 O1'
_cod_database_code 2201954

loop_
_symmetry_equiv_pos_as_xyz
'x, y, z'
'-x, -y, -z'

loop_
_atom_site_label
_atom_site_fract_x
_atom_site_fract_y
_atom_site_fract_z
_atom_site_U_iso_or_equiv
_atom_site_adp_type
_atom_site_calc_flag
_atom_site_refinement_flags
_atom_site_occupancy
_atom_site_disorder_assembly
_atom_site_disorder_group
_atom_site_type_symbol
Cl1 0.41321(7) -0.09461(7) 0.19881(3) 0.05967(17) Uani d . 1 . . Cl
Cl2 1.10756(9) 0.60058(7) 0.14629(3) 0.0598(2) Uani d . 1 . . Cl
O1 1.02787(17) 0.28705(18) 0.02985(8) 0.0587(4) Uani d . 1 . . O
O2 0.6718(2) 0.7854(2) 0.49955(8) 0.0601(5) Uani d . 1 . . O
N1 0.93016(17) 0.13511(18) 0.09963(7) 0.0378(3) Uani d . 1 . . N
N4 0.68355(16) 0.42737(17) 0.14433(6) 0.0327(3) Uani d . 1 . . N
N14 0.61201(19) 0.63359(19) 0.02564(8) 0.0424(4) Uani d . 1 . . N
N31 0.70066(19) 0.8538(2) 0.39146(8) 0.0359(4) Uani d . 1 . . N
N34 0.9873(2) 0.89007(19) 0.41573(8) 0.0336(4) Uani d . 1 . . N
N44 1.1243(2) 0.6768(2) 0.52536(8) 0.0441(5) Uani d . 1 . . N
C2 0.9157(2) 0.2734(2) 0.06716(8) 0.0376(4) Uani d . 1 . . C
C3 0.7674(2) 0.4009(2) 0.08065(8) 0.0329(4) Uani d . 1 . . C
C5 0.65232(18) 0.32414(19) 0.18348(8) 0.0297(3) Uani d . 1 . . C
C6 0.5537(2) 0.1124(2) 0.18589(8) 0.0341(4) Uani d . 1 . . C
H6 0.4655 0.1689 0.2159 0.041 Uiso d R 1 . . H
C7 0.5617(2) -0.0251(2) 0.16571(9) 0.0388(4) Uani d . 1 . . C
C8 0.6853(2) -0.1081(2) 0.12173(9) 0.0436(4) Uani d . 1 . . C
H8 0.6883 -0.2036 0.1077 0.052 Uiso d R 1 . . H
C9 0.8031(2) -0.0513(2) 0.09902(9) 0.0419(4) Uani d . 1 . . C
H9 0.8896 -0.1063 0.0679 0.050 Uiso d R 1 . . H
C10 0.8003(2) 0.0863(2) 0.11976(8) 0.0327(4) Uani d . 1 . . C
C11 0.67269(19) 0.17139(19) 0.16335(7) 0.0301(3) Uani d . 1 . . C
C12 1.0843(2) 0.0173(2) 0.08998(10) 0.0505(5) Uani d . 1 . . C
H12A 1.1620 0.0600 0.0941 0.061 Uiso calc R 1 . . H
H12B 1.1033 -0.0223 0.0470 0.061 Uiso calc R 1 . . H
H12C 1.0889 -0.0632 0.1225 0.061 Uiso calc R 1 . . H
C13 0.7389(2) 0.5109(2) 0.03122(8) 0.0350(4) Uani d . 1 . . C
H13 0.8274 0.4914 -0.0025 0.042 Uiso d R 1 . . H
C15 0.6097(3) 0.7347(3) -0.03222(12) 0.0659(7) Uani d . 1 . . C
H15A 0.5701 0.8381 -0.0189 0.079 Uiso calc R 1 . . H
H15B 0.5441 0.7207 -0.0606 0.079 Uiso calc R 1 . . H
H15C 0.7135 0.7121 -0.0552 0.079 Uiso calc R 1 . . H
C16 0.4619(2) 0.6554(3) 0.06473(10) 0.0526(5) Uani d . 1 . . C
H16A 0.3848 0.6726 0.0362 0.063 Uiso calc R 1 . . H
H16B 0.4341 0.7416 0.0916 0.063 Uiso calc R 1 . . H
H16C 0.4671 0.5665 0.0923 0.063 Uiso calc R 1 . . H
C17 0.57242(19) 0.3695(2) 0.25112(8) 0.0311(3) Uani d . 1 . . C
C18 0.4728(2) 0.5172(2) 0.26245(9) 0.0431(4) Uani d . 1 . . C
H18 0.4573 0.5918 0.2269 0.052 Uiso d R 1 . . H
C19 0.3948(3) 0.5591(3) 0.32470(10) 0.0521(5) Uani d . 1 . . C
H19 0.3256 0.6615 0.3320 0.062 Uiso d R 1 . . H
C20 0.4155(2) 0.4536(3) 0.37682(9) 0.0500(5) Uani d . 1 . . C
H20 0.3604 0.4829 0.4198 0.060 Uiso d R 1 . . H
C21 0.5159(2) 0.3071(3) 0.36663(9) 0.0434(5) Uani d . 1 . . C
H21 0.5318 0.2338 0.4027 0.052 Uiso d R 1 . . H
C22 0.5941(2) 0.2645(2) 0.30426(8) 0.0358(4) Uani d . 1 . . C
H22 0.6639 0.1620 0.2980 0.043 Uiso d R 1 . . H
C32 0.7588(2) 0.8058(2) 0.45090(9) 0.0377(5) Uani d . 1 . . C
C33 0.9209(2) 0.7920(2) 0.45328(9) 0.0342(4) Uani d . 1 . . C
C35 0.9852(2) 0.9168(2) 0.35370(9) 0.0299(4) Uani d . 1 . . C
C36 1.0286(2) 0.7684(2) 0.25409(9) 0.0332(4) Uani d . 1 . . C
H36 1.1230 0.7893 0.2397 0.040 Uiso d R 1 . . H
C37 0.9867(3) 0.6780(2) 0.21759(9) 0.0381(5) Uani d . 1 . . C
C38 0.8512(3) 0.6458(2) 0.23640(10) 0.0407(5) Uani d . 1 . . C
H38 0.8238 0.5833 0.2099 0.049 Uiso d R 1 . . H
C39 0.7576(2) 0.7053(2) 0.29368(10) 0.0377(5) Uani d . 1 . . C
H39 0.6626 0.6851 0.3075 0.045 Uiso d R 1 . . H
C40 0.7984(2) 0.7950(2) 0.33227(9) 0.0298(4) Uani d . 1 . . C
C41 0.9339(2) 0.8295(2) 0.31202(8) 0.0285(4) Uani d . 1 . . C
C42 0.5330(3) 0.8898(3) 0.39358(12) 0.0514(6) Uani d . 1 . . C
H42A 0.4778 0.9588 0.4280 0.062 Uiso d R 1 . . H
H42B 0.5024 0.9359 0.3522 0.062 Uiso d R 1 . . H
H42C 0.5090 0.7982 0.4019 0.062 Uiso d R 1 . . H
C43 0.9873(3) 0.7035(2) 0.50488(9) 0.0386(5) Uani d . 1 . . C
H43 0.9158 0.6572 0.5280 0.046 Uiso d R 1 . . H
C45 1.1660(3) 0.5755(3) 0.58224(12) 0.0571(6) Uani d . 1 . . C
H45A 1.2686 0.5025 0.5717 0.068 Uiso d R 1 . . H
H45B 1.1642 0.6337 0.6184 0.068 Uiso d R 1 . . H
H45C 1.0926 0.5237 0.5942 0.068 Uiso d R 1 . . H
C46 1.2269(3) 0.7605(3) 0.50123(12) 0.0504(6) Uani d . 1 . . C
H46A 1.3317 0.6990 0.5071 0.060 Uiso d R 1 . . H
H46B 1.2218 0.7864 0.4554 0.060 Uiso d R 1 . . H
H46C 1.1956 0.8516 0.5252 0.060 Uiso d R 1 . . H
C47 1.0485(2) 1.0366(2) 0.32333(9) 0.0309(4) Uani d . 1 . . C
C48 1.1417(2) 1.0834(2) 0.35716(10) 0.0382(5) Uani d . 1 . . C
H48 1.1710 1.0334 0.3981 0.046 Uiso d R 1 . . H
C49 1.1931(3) 1.2007(3) 0.33217(12) 0.0469(5) Uani d . 1 . . C
H49 1.2580 1.2303 0.3559 0.056 Uiso d R 1 . . H
C50 1.1519(3) 1.2755(3) 0.27389(12) 0.0466(5) Uani d . 1 . . C
H50 1.1866 1.3580 0.2570 0.056 Uiso d R 1 . . H
C51 1.0595(3) 1.2311(3) 0.23951(11) 0.0445(5) Uani d . 1 . . C
H51 1.0304 1.2831 0.1988 0.053 Uiso d R 1 . . H
C52 1.0089(2) 1.1123(2) 0.26384(10) 0.0350(4) Uani d . 1 . . C
H52 0.9459 1.0819 0.2393 0.042 Uiso d R 1 . . H

loop_
_atom_site_aniso_label
_atom_site_aniso_U_11
_atom_site_aniso_U_22
_atom_site_aniso_U_33
_atom_site_aniso_U_12
_atom_site_aniso_U_13
_atom_site_aniso_U_23
Cl1 0.0604(3) 0.0478(4) 0.0814(4) -0.0323(3) -0.0050(3) -0.0087(3)
Cl2 0.0833(4) 0.0523(4) 0.0364(3) -0.0160(3) 0.0099(2) -0.0142(2)
O1 0.0441(8) 0.0563(10) 0.0585(9) -0.0096(7) 0.0158(7) 0.0108(7)
O2 0.0543(9) 0.0878(12) 0.0365(7) -0.0308(8) 0.0106(6) 0.0060(7)
N1 0.0336(7) 0.0373(9) 0.0332(7) -0.0045(6) 0.0006(6) 0.0038(6)
N4 0.0376(7) 0.0326(8) 0.0270(7) -0.0128(6) -0.0002(6) -0.0019(5)
N14 0.0456(9) 0.0388(10) 0.0415(8) -0.0134(7) -0.0091(7) 0.0052(6)
N31 0.0291(7) 0.0462(10) 0.0323(7) -0.0133(6) 0.0004(6) -0.0007(6)
N34 0.0396(8) 0.0387(9) 0.0265(7) -0.0168(6) -0.0051(6) 0.0005(5)
N44 0.0554(10) 0.0461(10) 0.0346(8) -0.0180(8) -0.0148(7) 0.0063(7)
C2 0.0383(9) 0.0408(11) 0.0298(8) -0.0120(7) 0.0007(7) 0.0013(7)
C3 0.0372(9) 0.0342(10) 0.0267(8) -0.0132(7) -0.0008(6) -0.0011(6)
C5 0.0314(8) 0.0300(9) 0.0278(8) -0.0108(6) -0.0027(6) -0.0027(6)
C6 0.0380(9) 0.0312(10) 0.0335(8) -0.0120(7) -0.0054(7) -0.0033(6)
C7 0.0443(10) 0.0344(11) 0.0413(10) -0.0157(8) -0.0124(8) -0.0002(7)
C8 0.0574(12) 0.0307(11) 0.0439(10) -0.0125(8) -0.0132(9) -0.0068(7)
C9 0.0505(11) 0.0335(11) 0.0327(9) -0.0032(8) -0.0039(8) -0.0065(7)
C10 0.0373(9) 0.0311(10) 0.0249(7) -0.0063(7) -0.0048(6) 0.0009(6)
C11 0.0364(8) 0.0289(9) 0.0241(7) -0.0099(7) -0.0048(6) -0.0009(6)
C12 0.0367(10) 0.0503(13) 0.0470(11) 0.0010(8) 0.0012(8) 0.0073(9)
C13 0.0406(9) 0.0352(10) 0.0296(8) -0.0151(7) -0.0020(7) -0.0009(6)
C15 0.0699(15) 0.0586(16) 0.0650(15) -0.0186(12) -0.0228(12) 0.0274(12)
C16 0.0427(11) 0.0603(14) 0.0487(11) -0.0082(9) -0.0086(9) -0.0076(9)
C17 0.0344(8) 0.0352(10) 0.0268(8) -0.0165(7) -0.0003(6) -0.0057(6)
C18 0.0533(11) 0.0360(11) 0.0375(9) -0.0137(8) 0.0001(8) -0.0068(7)
C19 0.0555(12) 0.0484(13) 0.0465(11) -0.0124(9) 0.0061(9) -0.0199(9)
C20 0.0540(12) 0.0697(15) 0.0320(9) -0.0307(11) 0.0082(8) -0.0183(9)
C21 0.0506(11) 0.0617(14) 0.0272(8) -0.0322(10) -0.0028(7) -0.0012(8)
C22 0.0390(9) 0.0405(11) 0.0310(8) -0.0180(8) -0.0033(7) -0.0021(7)
C32 0.0429(10) 0.0420(11) 0.0286(8) -0.0173(8) 0.0029(7) -0.0012(7)
C33 0.0431(9) 0.0391(10) 0.0248(8) -0.0187(7) -0.0023(7) -0.0010(6)
C35 0.0281(8) 0.0335(10) 0.0282(8) -0.0110(6) -0.0026(6) -0.0005(6)
C36 0.0343(9) 0.0365(10) 0.0277(8) -0.0110(7) -0.0010(6) 0.0013(6)
C37 0.0501(10) 0.0332(10) 0.0268(8) -0.0091(8) -0.0033(7) -0.0013(6)
C38 0.0562(11) 0.0366(11) 0.0374(9) -0.0187(8) -0.0142(8) -0.0012(7)
C39 0.0404(9) 0.0417(11) 0.0382(9) -0.0200(8) -0.0118(7) 0.0044(7)
C40 0.0304(8) 0.0328(10) 0.0278(8) -0.0106(6) -0.0049(6) 0.0029(6)
C41 0.0310(8) 0.0299(9) 0.0257(7) -0.0106(6) -0.0054(6) 0.0020(6)
C42 0.0304(10) 0.0629(15) 0.0581(12) -0.0144(9) 0.0017(8) -0.0033(10)
C43 0.0505(11) 0.0404(11) 0.0281(8) -0.0186(8) -0.0030(7) -0.0011(7)
C45 0.0712(15) 0.0549(14) 0.0442(11) -0.0166(11) -0.0205(10) 0.0112(9)
C46 0.0541(12) 0.0562(14) 0.0487(11) -0.0231(10) -0.0166(9) 0.0029(9)
C47 0.0279(8) 0.0325(10) 0.0321(8) -0.0108(6) -0.0019(6) -0.0008(6)
C48 0.0375(9) 0.0417(11) 0.0420(10) -0.0174(8) -0.0098(7) 0.0009(7)
C49 0.0392(10) 0.0473(13) 0.0617(12) -0.0214(9) -0.0092(9) -0.0040(9)
C50 0.0435(10) 0.0376(12) 0.0617(12) -0.0196(8) 0.0013(9) 0.0035(9)
C51 0.0461(11) 0.0409(12) 0.0445(10) -0.0143(8) -0.0052(8) 0.0094(8)
C52 0.0336(9) 0.0389(11) 0.0348(9) -0.0134(7) -0.0062(7) 0.0030(7)

loop_
_atom_type_symbol
_atom_type_description
_atom_type_scat_dispersion_real
_atom_type_scat_dispersion_imag
_atom_type_scat_source
C C 0.0033 0.0016 'International Tables Vol C Tables 4.2.6.8 and 6.1.1.4'
H H 0.0000 0.0000 'International Tables Vol C Tables 4.2.6.8 and 6.1.1.4'
N N 0.0061 0.0033 'International Tables Vol C Tables 4.2.6.8 and 6.1.1.4'
O O 0.0106 0.0060 'International Tables Vol C Tables 4.2.6.8 and 6.1.1.4'
Cl Cl 0.1484 0.1585 'International Tables Vol C Tables 4.2.6.8 and 6.1.1.4'

loop_
_geom_angle_atom_site_label_1
_geom_angle_atom_site_label_2
_geom_angle_atom_site_label_3
_geom_angle
_geom_angle_publ_flag
C2 N1 C10 122.23(14) y
C2 N1 C12 116.42(15) ?
C10 N1 C12 117.16(16) ?
C5 N4 C3 124.29(15) y
C13 N14 C16 124.00(16) ?
C13 N14 C15 119.21(17) ?
C16 N14 C15 115.09(17) y
C32 N31 C40 118.68(14) y
C32 N31 C42 116.05(15) ?
C40 N31 C42 117.33(15) ?
C35 N34 C33 124.31(15) y
C43 N44 C46 123.93(16) ?
C43 N44 C45 119.75(17) ?
C46 N44 C45 115.34(17) y
O1 C2 N1 118.98(17) ?
O1 C2 C3 122.44(17) ?
N1 C2 C3 118.55(15) y
C13 C3 N4 121.51(16) ?
C13 C3 C2 114.42(15) ?
N4 C3 C2 122.08(15) y
N4 C5 C11 124.19(14) y
N4 C5 C17 117.25(15) ?
C11 C5 C17 118.11(14) ?
C7 C6 C11 120.85(16) ?
C7 C6 H6 119.5 ?
C11 C6 H6 119.6 ?
C6 C7 C8 121.10(18) ?
C6 C7 Cl1 118.06(14) ?
C8 C7 Cl1 120.82(15) ?
C7 C8 C9 118.67(18) ?
C7 C8 H8 120.0 ?
C9 C8 H8 121.4 ?
C8 C9 C10 121.62(17) ?
C8 C9 H9 120.2 ?
C10 C9 H9 118.1 ?
C9 C10 C11 119.32(17) ?
C9 C10 N1 120.01(16) y
C11 C10 N1 120.57(16) ?
C10 C11 C6 118.41(16) y
C10 C11 C5 123.34(15) ?
C6 C11 C5 118.14(15) ?
N1 C12 H12A 109.5 ?
N1 C12 H12B 109.5 ?
H12A C12 H12B 109.5 ?
N1 C12 H12C 109.5 ?
H12A C12 H12C 109.5 ?
H12B C12 H12C 109.5 ?
N14 C13 C3 129.46(16) ?
N14 C13 H13 119.9 ?
C3 C13 H13 110.7 ?
N14 C15 H15A 109.5 ?
N14 C15 H15B 109.5 ?
H15A C15 H15B 109.5 ?
N14 C15 H15C 109.5 ?
H15A C15 H15C 109.5 ?
H15B C15 H15C 109.5 ?
N14 C16 H16A 109.5 ?
N14 C16 H16B 109.5 ?
H16A C16 H16B 109.5 ?
N14 C16 H16C 109.5 ?
H16A C16 H16C 109.5 ?
H16B C16 H16C 109.5 ?
C18 C17 C22 118.41(16) ?
C18 C17 C5 120.47(15) ?
C22 C17 C5 121.12(16) ?
C19 C18 C17 120.82(19) ?
C19 C18 H18 119.2 ?
C17 C18 H18 120.0 ?
C20 C19 C18 120.3(2) ?
C20 C19 H19 119.5 ?
C18 C19 H19 120.2 ?
C21 C20 C19 119.62(17) ?
C21 C20 H20 120.3 ?
C19 C20 H20 120.0 ?
C20 C21 C22 120.27(18) ?
C20 C21 H21 120.0 ?
C22 C21 H21 119.7 ?
C21 C22 C17 120.57(18) ?
C21 C22 H22 119.3 ?
C17 C22 H22 120.1 ?
O2 C32 N31 119.42(17) ?
O2 C32 C33 122.71(17) ?
N31 C32 C33 117.73(14) y
C43 C33 N34 121.96(16) ?
C43 C33 C32 115.31(16) ?
N34 C33 C32 120.97(15) y
N34 C35 C41 123.41(15) y
N34 C35 C47 116.45(15) ?
C41 C35 C47 120.21(13) ?
C37 C36 C41 120.18(16) ?
C37 C36 H36 119.8 ?
C41 C36 H36 120.1 ?
C36 C37 C38 121.55(16) ?
C36 C37 Cl2 119.39(14) ?
C38 C37 Cl2 119.06(15) ?
C37 C38 C39 118.53(17) ?
C37 C38 H38 120.1 ?
C39 C38 H38 121.3 ?
C38 C39 C40 121.19(17) ?
C38 C39 H39 119.9 ?
C40 C39 H39 118.9 ?
C39 C40 C41 119.86(15) ?
C39 C40 N31 120.11(15) ?
C41 C40 N31 120.03(15) y
C40 C41 C36 118.66(16) ?
C40 C41 C35 121.20(14) y
C36 C41 C35 119.92(15) ?
N31 C42 H42A 109.5 ?
N31 C42 H42B 109.5 ?
H42A C42 H42B 109.5 ?
N31 C42 H42C 109.5 ?
H42A C42 H42C 109.5 ?
H42B C42 H42C 109.5 ?
N44 C43 C33 131.39(18) ?
N44 C43 H43 120.2 ?
C33 C43 H43 108.4 ?
N44 C45 H45A 109.5 ?
N44 C45 H45B 109.5 ?
H45A C45 H45B 109.5 ?
N44 C45 H45C 109.5 ?
H45A C45 H45C 109.5 ?
H45B C45 H45C 109.5 ?
N44 C46 H46A 109.5 ?
N44 C46 H46B 109.5 ?
H46A C46 H46B 109.5 ?
N44 C46 H46C 109.5 ?
H46A C46 H46C 109.5 ?
H46B C46 H46C 109.5 ?
C52 C47 C48 118.10(16) ?
C52 C47 C35 122.09(15) ?
C48 C47 C35 119.65(15) ?
C49 C48 C47 120.76(17) ?
C49 C48 H48 119.3 ?
C47 C48 H48 119.9 ?
C48 C49 C50 120.61(18) ?
C48 C49 H49 119.5 ?
C50 C49 H49 119.9 ?
C49 C50 C51 119.56(18) ?
C49 C50 H50 120.4 ?
C51 C50 H50 120.0 ?
C50 C51 C52 120.21(18) ?
C50 C51 H51 119.7 ?
C52 C51 H51 120.0 ?
C51 C52 C47 120.75(17) ?
C51 C52 H52 119.3 ?
C47 C52 H52 120.0 ?

loop_
_geom_bond_atom_site_label_1
_geom_bond_atom_site_label_2
_geom_bond_site_symmetry_2
_geom_bond_distance
_geom_bond_publ_flag
Cl1 C7 . 1.7446(19) y
Cl2 C37 . 1.7403(18) y
O1 C2 . 1.228(2) y
O2 C32 . 1.225(2) y
N1 C2 . 1.382(2) y
N1 C10 . 1.425(2) y
N1 C12 . 1.463(2) y
N4 C5 . 1.289(2) y
N4 C3 . 1.408(2) y
N14 C13 . 1.338(2) y
N14 C16 . 1.447(3) y
N14 C15 . 1.456(3) y
N31 C32 . 1.393(2) y
N31 C40 . 1.425(2) y
N31 C42 . 1.463(2) y
N34 C35 . 1.285(2) y
N34 C33 . 1.399(2) y
N44 C43 . 1.336(2) y
N44 C46 . 1.446(3) y
N44 C45 . 1.456(2) y
C2 C3 . 1.476(2) y
C3 C13 . 1.373(2) y
C5 C11 . 1.474(2) y
C5 C17 . 1.493(2) ?
C6 C7 . 1.372(3) ?
C6 C11 . 1.401(2) ?
C6 H6 . 0.9601 ?
C7 C8 . 1.380(3) ?
C8 C9 . 1.379(3) ?
C8 H8 . 0.9601 ?
C9 C10 . 1.393(3) ?
C9 H9 . 0.9600 ?
C10 C11 . 1.402(2) y
C12 H12A . 0.9600 ?
C12 H12B . 0.9600 ?
C12 H12C . 0.9600 ?
C13 H13 . 0.9601 ?
C15 H15A . 0.9600 ?
C15 H15B . 0.9600 ?
C15 H15C . 0.9600 ?
C16 H16A . 0.9600 ?
C16 H16B . 0.9600 ?
C16 H16C . 0.9600 ?
C17 C18 . 1.386(3) ?
C17 C22 . 1.398(2) ?
C18 C19 . 1.385(3) ?
C18 H18 . 0.9601 ?
C19 C20 . 1.385(3) ?
C19 H19 . 0.9599 ?
C20 C21 . 1.377(3) ?
C20 H20 . 0.9601 ?
C21 C22 . 1.388(2) ?
C21 H21 . 0.9599 ?
C22 H22 . 0.9598 ?
C32 C33 . 1.471(3) y
C33 C43 . 1.376(2) y
C35 C41 . 1.479(2) y
C35 C47 . 1.491(2) ?
C36 C37 . 1.377(3) ?
C36 C41 . 1.400(2) ?
C36 H36 . 0.9600 ?
C37 C38 . 1.381(3) ?
C38 C39 . 1.383(3) ?
C38 H38 . 0.9600 ?
C39 C40 . 1.391(2) ?
C39 H39 . 0.9601 ?
C40 C41 . 1.399(2) y
C42 H42A . 0.9600 ?
C42 H42B . 0.9600 ?
C42 H42C . 0.9600 ?
C43 H43 . 0.9600 ?
C45 H45A . 0.9600 ?
C45 H45B . 0.9600 ?
C45 H45C . 0.9600 ?
C46 H46A . 0.9600 ?
C46 H46B . 0.9600 ?
C46 H46C . 0.9600 ?
C47 C52 . 1.395(2) ?
C47 C48 . 1.398(2) ?
C48 C49 . 1.378(3) ?
C48 H48 . 0.9604 ?
C49 C50 . 1.380(3) ?
C49 H49 . 0.9599 ?
C50 C51 . 1.382(3) ?
C50 H50 . 0.9599 ?
C51 C52 . 1.387(3) ?
C51 H51 . 0.9601 ?
C52 H52 . 0.9601 ?

loop_
_cod_related_entry_id
_cod_related_entry_database
_cod_related_entry_code
1 ChemSpider 10497444
